data_1513107
loop_
_publ_author_name
'Elmes, Robert B. P.'
'Turner, Peter'
'Jolliffe, Katrina A.'

_publ_section_title
;
 Colorimetric and Luminescent Sensors for Chloride: Hydrogen Bonding vs
 Deprotonation
;
_journal_issue 22
_journal_name_full 'Organic Letters'
_journal_page_first 5638
_journal_paper_doi 10.1021/ol402500q
_journal_volume 15
_journal_year 2013
_chemical_formula_sum 'C43 H52 Cl F6 N3 O2'
_chemical_formula_weight 792.33
_chemical_name_systematic
; 
 ? 
;
_space_group_IT_number 14
_symmetry_cell_setting monoclinic
_symmetry_Int_Tables_number 14
_symmetry_space_group_name_Hall '-P 2ybc'
_symmetry_space_group_name_H-M 'P 1 21/c 1'
_atom_sites_solution_hydrogens geom
_atom_sites_solution_primary direct
_atom_sites_solution_secondary difmap
_audit_creation_method SHELXL-97
_cell_angle_alpha 90.00
_cell_angle_beta 113.998(2)
_cell_angle_gamma 90.00
_cell_formula_units_Z 4
_cell_length_a 13.1149(16)
_cell_length_b 22.854(3)
_cell_length_c 14.9779(18)
_cell_measurement_reflns_used 5990
_cell_measurement_temperature 150(2)
_cell_measurement_theta_max 21.93
_cell_measurement_theta_min 2.82
_cell_volume 4101.2(9)
_computing_cell_refinement 'SAINT (Bruker-AXS,2012)'
_computing_data_collection 'APEX (Bruker-AXS,2012)'
_computing_data_reduction 'SAINT and XPREP (Bruker-AXS,2012)'
_computing_molecular_graphics
;
  xtal 3.6 (Hall,du Boulay, D.J. & Olthof-Hazekamp, R. 1999)
  ORTEPII  (Johnson,C.K., 1976). 
  WinGX (Farrugia, 1999)
  shelXle (H&#x00FC;bschle,C.B., et al., 2011)
;
_computing_structure_refinement 'SHELXL-97 (Sheldrick, 1997)'
_computing_structure_solution 'SIR97 (Altomare, et. al. 1997)'
_diffrn_ambient_temperature 150(2)
_diffrn_crystal_treatment
;
attached with Exxon Paratone N, to a short length 
of fibre supported on a thin piece of copper wire 
inserted in a copper mounting pin.  The crystal was 
quenched in a cold nitrogen gas stream from an 
Oxford Cryosystems Cryostream. 
;
_diffrn_measured_fraction_theta_full 0.996
_diffrn_measured_fraction_theta_max 0.996
_diffrn_measurement_device_type APEXII-FR591
_diffrn_measurement_method \w+\f
_diffrn_radiation_monochromator mirror
_diffrn_radiation_source 'rotating anode'
_diffrn_radiation_type MoK\a
_diffrn_radiation_wavelength 0.71073
_diffrn_reflns_av_R_equivalents 0.1705
_diffrn_reflns_av_sigmaI/netI 0.1192
_diffrn_reflns_limit_h_max 17
_diffrn_reflns_limit_h_min -17
_diffrn_reflns_limit_k_max 30
_diffrn_reflns_limit_k_min -30
_diffrn_reflns_limit_l_max 20
_diffrn_reflns_limit_l_min -20
_diffrn_reflns_number 64412
_diffrn_reflns_theta_full 28.37
_diffrn_reflns_theta_max 28.37
_diffrn_reflns_theta_min 1.70
_exptl_absorpt_coefficient_mu 0.160
_exptl_absorpt_correction_T_max 0.982
_exptl_absorpt_correction_T_min 0.702
_exptl_absorpt_correction_type multi-scan
_exptl_absorpt_process_details
;
 SADABS (Sheldrick, 1996)
;
_exptl_crystal_colour colourless
_exptl_crystal_density_diffrn 1.283
_exptl_crystal_density_method 'not measured'
_exptl_crystal_description prismatic
_exptl_crystal_F_000 1672
_exptl_crystal_size_max 0.165
_exptl_crystal_size_mid 0.087
_exptl_crystal_size_min 0.067
_refine_diff_density_max 0.820
_refine_diff_density_min -0.484
_refine_diff_density_rms 0.095
_refine_ls_extinction_method none
_refine_ls_goodness_of_fit_ref 1.294
_refine_ls_hydrogen_treatment mixed
_refine_ls_matrix_type full
_refine_ls_number_parameters 508
_refine_ls_number_reflns 10239
_refine_ls_number_restraints 0
_refine_ls_restrained_S_all 1.294
_refine_ls_R_factor_all 0.1656
_refine_ls_R_factor_gt 0.0690
_refine_ls_shift/su_max 0.002
_refine_ls_shift/su_mean 0.000
_refine_ls_structure_factor_coef Fsqd
_refine_ls_weighting_details 'calc w=1/[\s^2^(Fo^2^)+(0.05P)^2^+0.50P] where P=(Fo^2^+2Fc^2^)/3'
_refine_ls_weighting_scheme calc
_refine_ls_wR_factor_gt 0.1336
_refine_ls_wR_factor_ref 0.1865
_reflns_number_gt 5137
_reflns_number_total 10239
_reflns_threshold_expression >2sigma(I)
_cod_data_source_file ol402500q_si_002.cif
_cod_data_source_block 1.TBACl_kaj13pt7
_cod_database_code 1513107

loop_
_symmetry_equiv_pos_as_xyz
'x, y, z'
'-x, y+1/2, -z+1/2'
'-x, -y, -z'
'x, -y-1/2, z-1/2'

loop_
_atom_site_label
_atom_site_type_symbol
_atom_site_fract_x
_atom_site_fract_y
_atom_site_fract_z
_atom_site_U_iso_or_equiv
_atom_site_adp_type
_atom_site_occupancy
_atom_site_symmetry_multiplicity
_atom_site_calc_flag
_atom_site_refinement_flags
F32 F 0.7431(2) 0.00959(11) 0.52316(18) 0.0818(9) Uani 1 1 d .
F33 F 0.6614(2) -0.07258(11) 0.50430(19) 0.0756(8) Uani 1 1 d .
F34 F 0.72303(18) -0.04418(11) 0.40107(17) 0.0609(7) Uani 1 1 d .
F35 F 0.1732(2) -0.01149(10) 0.2178(2) 0.0821(9) Uani 1 1 d .
F36 F 0.2665(3) -0.05997(16) 0.1584(3) 0.1187(13) Uani 1 1 d .
F37 F 0.2608(2) -0.08599(12) 0.2913(3) 0.1185(13) Uani 1 1 d .
O5 O 0.69660(19) 0.30330(10) 0.37913(18) 0.0406(6) Uani 1 1 d .
O6 O 0.72704(19) 0.16242(11) 0.39407(18) 0.0429(6) Uani 1 1 d .
N7 N 0.4263(2) 0.28866(11) 0.30393(19) 0.0258(6) Uani 1 1 d .
H7N H 0.361(3) 0.2704(14) 0.286(2) 0.035(10) Uiso 1 1 d .
N8 N 0.4459(2) 0.15085(11) 0.3182(2) 0.0266(6) Uani 1 1 d .
H8N H 0.381(3) 0.1641(13) 0.288(2) 0.023(9) Uiso 1 1 d .
C1 C 0.6349(3) 0.26130(15) 0.3639(2) 0.0287(8) Uani 1 1 d .
C2 C 0.5135(3) 0.25319(13) 0.3297(2) 0.0228(7) Uani 1 1 d .
C3 C 0.5256(3) 0.19224(13) 0.3376(2) 0.0245(7) Uani 1 1 d .
C4 C 0.6480(3) 0.19611(14) 0.3703(2) 0.0293(8) Uani 1 1 d .
C9 C 0.4580(3) 0.09077(14) 0.3303(2) 0.0254(7) Uani 1 1 d .
C10 C 0.4362(3) 0.35255(13) 0.2976(2) 0.0288(8) Uani 1 1 d .
H10A H 0.3949 0.3651 0.2289 0.035 Uiso 1 1 calc R
H10B H 0.5158 0.3629 0.3174 0.035 Uiso 1 1 calc R
C11 C 0.3909(3) 0.38515(13) 0.3622(2) 0.0289(8) Uani 1 1 d .
C12 C 0.3620(3) 0.05661(14) 0.2849(2) 0.0300(8) Uani 1 1 d .
H12 H 0.2926 0.0747 0.2465 0.036 Uiso 1 1 calc R
C13 C 0.3686(3) -0.00368(15) 0.2963(2) 0.0331(8) Uani 1 1 d .
C14 C 0.4693(3) -0.03076(15) 0.3527(3) 0.0380(9) Uani 1 1 d .
H14 H 0.4735 -0.0721 0.3606 0.046 Uiso 1 1 calc R
C15 C 0.5635(3) 0.00380(15) 0.3974(2) 0.0329(8) Uani 1 1 d .
C16 C 0.5600(3) 0.06413(14) 0.3869(2) 0.0294(8) Uani 1 1 d .
H16 H 0.6257 0.0869 0.4175 0.035 Uiso 1 1 calc R
C17 C 0.4647(3) 0.40412(14) 0.4561(2) 0.0323(8) Uani 1 1 d .
C18 C 0.4196(3) 0.43538(14) 0.5151(3) 0.0364(9) Uani 1 1 d .
C19 C 0.3048(3) 0.44591(15) 0.4786(3) 0.0404(10) Uani 1 1 d .
H19 H 0.2760 0.4677 0.5172 0.048 Uiso 1 1 calc R
C20 C 0.2318(3) 0.42567(14) 0.3881(3) 0.0349(9) Uani 1 1 d .
C21 C 0.2750(3) 0.39450(13) 0.3280(2) 0.0307(8) Uani 1 1 d .
C22 C 0.5815(3) 0.39336(15) 0.4974(3) 0.0391(9) Uani 1 1 d .
H22 H 0.6137 0.3732 0.4597 0.047 Uiso 1 1 calc R
C23 C 0.6481(3) 0.41105(17) 0.5890(3) 0.0480(10) Uani 1 1 d .
H23 H 0.7256 0.4024 0.6151 0.058 Uiso 1 1 calc R
C24 C 0.6034(4) 0.44222(18) 0.6462(3) 0.0531(11) Uani 1 1 d .
H24 H 0.6508 0.4545 0.7103 0.064 Uiso 1 1 calc R
C25 C 0.4937(4) 0.45449(16) 0.6097(3) 0.0467(10) Uani 1 1 d .
H25 H 0.4649 0.4765 0.6481 0.056 Uiso 1 1 calc R
C26 C 0.1147(3) 0.43492(15) 0.3527(3) 0.0411(10) Uani 1 1 d .
H26 H 0.0859 0.4563 0.3916 0.049 Uiso 1 1 calc R
C27 C 0.0434(3) 0.41408(15) 0.2650(3) 0.0462(10) Uani 1 1 d .
H27 H -0.0345 0.4207 0.2433 0.055 Uiso 1 1 calc R
C28 C 0.0851(3) 0.38225(15) 0.2054(3) 0.0401(9) Uani 1 1 d .
H28 H 0.0349 0.3674 0.1440 0.048 Uiso 1 1 calc R
C29 C 0.1967(3) 0.37303(14) 0.2363(3) 0.0364(9) Uani 1 1 d .
H29 H 0.2232 0.3517 0.1956 0.044 Uiso 1 1 calc R
C30 C 0.6728(3) -0.02506(17) 0.4570(3) 0.0447(10) Uani 1 1 d .
C31 C 0.2674(4) -0.04014(17) 0.2431(3) 0.0526(11) Uani 1 1 d .
Cl38 Cl 0.20938(6) 0.20431(4) 0.22590(6) 0.0286(2) Uani 1 1 d .
N39 N 0.0241(2) 0.23122(10) 0.40030(17) 0.0219(6) Uani 1 1 d .
C40 C -0.0042(3) 0.16746(13) 0.4046(2) 0.0264(7) Uani 1 1 d .
H40A H -0.0855 0.1643 0.3861 0.032 Uiso 1 1 calc R
H40B H 0.0340 0.1540 0.4731 0.032 Uiso 1 1 calc R
C41 C -0.0337(3) 0.25440(14) 0.2972(2) 0.0256(7) Uani 1 1 d .
H41A H -0.0121 0.2959 0.2968 0.031 Uiso 1 1 calc R
H41B H -0.0057 0.2325 0.2548 0.031 Uiso 1 1 calc R
C42 C -0.0140(3) 0.26308(13) 0.4712(2) 0.0237(7) Uani 1 1 d .
H42A H -0.0933 0.2532 0.4536 0.028 Uiso 1 1 calc R
H42B H 0.0293 0.2475 0.5377 0.028 Uiso 1 1 calc R
C43 C 0.1489(2) 0.24067(14) 0.4284(2) 0.0251(7) Uani 1 1 d .
H43A H 0.1669 0.2262 0.3742 0.030 Uiso 1 1 calc R
H43B H 0.1638 0.2833 0.4344 0.030 Uiso 1 1 calc R
C44 C 0.0270(3) 0.12626(14) 0.3400(3) 0.0357(9) Uani 1 1 d .
H44A H -0.0201 0.1347 0.2705 0.043 Uiso 1 1 calc R
H44B H 0.1059 0.1326 0.3512 0.043 Uiso 1 1 calc R
C45 C 0.0107(4) 0.06342(16) 0.3625(3) 0.0524(11) Uani 1 1 d .
H45A H 0.0391 0.0378 0.3244 0.063 Uiso 1 1 calc R
H45B H 0.0570 0.0562 0.4325 0.063 Uiso 1 1 calc R
C46 C -0.1032(4) 0.0461(2) 0.3420(5) 0.0905(19) Uani 1 1 d .
H46A H -0.1319 0.0701 0.3810 0.136 Uiso 1 1 calc R
H46B H -0.1047 0.0048 0.3588 0.136 Uiso 1 1 calc R
H46C H -0.1500 0.0519 0.2724 0.136 Uiso 1 1 calc R
C47 C -0.1594(3) 0.25079(16) 0.2530(2) 0.0342(8) Uani 1 1 d .
H47A H -0.1885 0.2704 0.2968 0.041 Uiso 1 1 calc R
H47B H -0.1824 0.2092 0.2470 0.041 Uiso 1 1 calc R
C48 C -0.2093(3) 0.27937(16) 0.1530(2) 0.0373(9) Uani 1 1 d .
H48A H -0.1846 0.2580 0.1079 0.045 Uiso 1 1 calc R
H48B H -0.1819 0.3201 0.1582 0.045 Uiso 1 1 calc R
C49 C -0.3358(3) 0.27960(19) 0.1118(3) 0.0534(11) Uani 1 1 d .
H49A H -0.3654 0.3003 0.0490 0.080 Uiso 1 1 calc R
H49B H -0.3605 0.2994 0.1576 0.080 Uiso 1 1 calc R
H49C H -0.3634 0.2392 0.1020 0.080 Uiso 1 1 calc R
C50 C -0.0029(3) 0.32892(14) 0.4755(2) 0.0294(8) Uani 1 1 d .
H50A H -0.0438 0.3455 0.4093 0.035 Uiso 1 1 calc R
H50B H 0.0767 0.3399 0.4980 0.035 Uiso 1 1 calc R
C51 C -0.0500(3) 0.35390(14) 0.5452(2) 0.0307(8) Uani 1 1 d .
H51A H -0.1316 0.3471 0.5176 0.037 Uiso 1 1 calc R
H51B H -0.0166 0.3328 0.6082 0.037 Uiso 1 1 calc R
C52 C -0.0278(4) 0.41862(15) 0.5636(3) 0.0511(11) Uani 1 1 d .
H52A H -0.0611 0.4399 0.5015 0.077 Uiso 1 1 calc R
H52B H 0.0529 0.4255 0.5933 0.077 Uiso 1 1 calc R
H52C H -0.0608 0.4324 0.6079 0.077 Uiso 1 1 calc R
C53 C 0.2270(3) 0.21166(14) 0.5216(2) 0.0283(7) Uani 1 1 d .
H53A H 0.2155 0.1688 0.5163 0.034 Uiso 1 1 calc R
H53B H 0.2109 0.2258 0.5770 0.034 Uiso 1 1 calc R
C54 C 0.3485(3) 0.22585(15) 0.5404(3) 0.0359(8) Uani 1 1 d .
H54A H 0.3987 0.2025 0.5968 0.043 Uiso 1 1 calc R
H54B H 0.3620 0.2138 0.4826 0.043 Uiso 1 1 calc R
C55 C 0.3783(3) 0.29021(15) 0.5608(3) 0.0412(9) Uani 1 1 d .
H55A H 0.3371 0.3131 0.5018 0.062 Uiso 1 1 calc R
H55B H 0.4586 0.2954 0.5802 0.062 Uiso 1 1 calc R
H55C H 0.3581 0.3036 0.6137 0.062 Uiso 1 1 calc R

loop_
_atom_site_aniso_label
_atom_site_aniso_U_11
_atom_site_aniso_U_22
_atom_site_aniso_U_33
_atom_site_aniso_U_23
_atom_site_aniso_U_13
_atom_site_aniso_U_12
F32 0.0626(18) 0.0632(17) 0.0769(18) -0.0113(14) -0.0155(14) 0.0313(14)
F33 0.0748(18) 0.0697(18) 0.0921(19) 0.0502(15) 0.0440(15) 0.0378(14)
F34 0.0481(14) 0.0794(17) 0.0666(15) 0.0083(13) 0.0351(13) 0.0270(12)
F35 0.0373(15) 0.0451(15) 0.148(3) 0.0046(16) 0.0219(16) -0.0079(12)
F36 0.096(2) 0.134(3) 0.137(3) -0.084(2) 0.059(2) -0.063(2)
F37 0.070(2) 0.0638(19) 0.183(3) 0.059(2) 0.012(2) -0.0282(16)
O5 0.0300(14) 0.0370(15) 0.0605(16) -0.0155(12) 0.0244(12) -0.0099(11)
O6 0.0247(14) 0.0415(15) 0.0646(17) 0.0083(13) 0.0201(13) 0.0082(12)
N7 0.0235(16) 0.0211(15) 0.0358(16) -0.0043(12) 0.0152(13) -0.0020(13)
N8 0.0210(16) 0.0219(16) 0.0373(17) 0.0024(12) 0.0124(13) 0.0053(13)
C1 0.0238(18) 0.034(2) 0.0305(18) -0.0082(15) 0.0135(15) -0.0020(15)
C2 0.0226(18) 0.0256(18) 0.0234(16) -0.0015(13) 0.0126(14) 0.0023(14)
C3 0.0229(17) 0.0280(19) 0.0243(16) -0.0009(14) 0.0115(14) 0.0022(14)
C4 0.0258(19) 0.033(2) 0.0317(18) 0.0002(15) 0.0143(15) 0.0014(15)
C9 0.0295(19) 0.0238(18) 0.0290(17) 0.0016(14) 0.0180(15) 0.0040(14)
C10 0.036(2) 0.0237(18) 0.0366(19) -0.0013(15) 0.0245(16) 0.0007(15)
C11 0.043(2) 0.0164(17) 0.041(2) 0.0015(14) 0.0312(17) 0.0024(15)
C12 0.0271(19) 0.030(2) 0.0369(19) 0.0045(15) 0.0165(16) 0.0042(15)
C13 0.036(2) 0.028(2) 0.045(2) 0.0025(16) 0.0258(18) 0.0015(16)
C14 0.049(2) 0.0236(19) 0.052(2) 0.0068(17) 0.031(2) 0.0057(17)
C15 0.038(2) 0.034(2) 0.0355(19) 0.0065(16) 0.0232(17) 0.0113(17)
C16 0.032(2) 0.0280(19) 0.0322(18) 0.0019(15) 0.0173(16) 0.0046(15)
C17 0.047(2) 0.0209(18) 0.042(2) -0.0030(15) 0.0316(18) -0.0041(16)
C18 0.056(3) 0.0241(19) 0.047(2) -0.0048(16) 0.039(2) -0.0053(17)
C19 0.064(3) 0.0246(19) 0.058(2) -0.0039(17) 0.051(2) -0.0001(18)
C20 0.052(2) 0.0183(18) 0.053(2) 0.0033(16) 0.041(2) 0.0031(16)
C21 0.044(2) 0.0160(17) 0.046(2) 0.0033(15) 0.0329(18) 0.0021(15)
C22 0.046(2) 0.034(2) 0.048(2) -0.0051(17) 0.030(2) -0.0035(17)
C23 0.053(3) 0.047(3) 0.048(2) -0.006(2) 0.024(2) -0.005(2)
C24 0.069(3) 0.054(3) 0.045(2) -0.018(2) 0.033(2) -0.019(2)
C25 0.072(3) 0.039(2) 0.046(2) -0.0122(18) 0.041(2) -0.012(2)
C26 0.054(3) 0.023(2) 0.068(3) 0.0067(18) 0.046(2) 0.0098(18)
C27 0.045(2) 0.030(2) 0.080(3) 0.013(2) 0.042(2) 0.0083(18)
C28 0.039(2) 0.032(2) 0.055(2) 0.0038(18) 0.0246(19) 0.0035(17)
C29 0.046(2) 0.0266(19) 0.049(2) 0.0045(17) 0.0317(19) 0.0043(16)
C30 0.048(3) 0.038(2) 0.050(2) 0.010(2) 0.022(2) 0.0149(19)
C31 0.049(3) 0.031(2) 0.082(3) -0.001(2) 0.031(3) -0.007(2)
Cl38 0.0226(4) 0.0358(5) 0.0307(4) 0.0015(4) 0.0141(3) 0.0020(4)
N39 0.0244(15) 0.0208(14) 0.0254(14) -0.0018(11) 0.0150(12) -0.0021(11)
C40 0.0296(18) 0.0238(18) 0.0315(18) 0.0008(14) 0.0182(15) -0.0044(14)
C41 0.0303(19) 0.0252(18) 0.0255(17) 0.0009(14) 0.0157(15) -0.0006(14)
C42 0.0248(18) 0.0286(18) 0.0231(16) -0.0011(13) 0.0154(14) 0.0010(14)
C43 0.0242(18) 0.0273(18) 0.0308(18) 0.0009(14) 0.0182(15) 0.0005(14)
C44 0.042(2) 0.028(2) 0.046(2) -0.0100(16) 0.0272(18) -0.0071(16)
C45 0.064(3) 0.036(2) 0.071(3) -0.011(2) 0.041(2) 0.003(2)
C46 0.088(4) 0.045(3) 0.173(6) -0.031(3) 0.089(4) -0.015(3)
C47 0.031(2) 0.043(2) 0.0283(18) -0.0004(16) 0.0121(16) -0.0062(16)
C48 0.034(2) 0.046(2) 0.0325(19) -0.0012(17) 0.0145(17) 0.0074(17)
C49 0.032(2) 0.080(3) 0.037(2) -0.001(2) 0.0036(18) 0.002(2)
C50 0.036(2) 0.0274(19) 0.0283(18) -0.0034(14) 0.0162(16) 0.0011(15)
C51 0.0322(19) 0.0298(19) 0.0292(18) -0.0044(15) 0.0117(15) 0.0052(15)
C52 0.071(3) 0.031(2) 0.054(2) -0.0085(18) 0.028(2) 0.005(2)
C53 0.0296(18) 0.0252(18) 0.0325(18) 0.0012(14) 0.0151(15) 0.0024(15)
C54 0.026(2) 0.044(2) 0.039(2) 0.0038(17) 0.0153(16) 0.0055(16)
C55 0.031(2) 0.047(2) 0.042(2) 0.0055(18) 0.0120(17) -0.0069(17)

loop_
_atom_type_symbol
_atom_type_description
_atom_type_scat_dispersion_real
_atom_type_scat_dispersion_imag
_atom_type_scat_source
C C 0.0033 0.0016 'International Tables Vol C Tables 4.2.6.8 and 6.1.1.4'
H H 0.0000 0.0000 'International Tables Vol C Tables 4.2.6.8 and 6.1.1.4'
N N 0.0061 0.0033 'International Tables Vol C Tables 4.2.6.8 and 6.1.1.4'
O O 0.0106 0.0060 'International Tables Vol C Tables 4.2.6.8 and 6.1.1.4'
F F 0.0171 0.0103 'International Tables Vol C Tables 4.2.6.8 and 6.1.1.4'
Cl Cl 0.1484 0.1585 'International Tables Vol C Tables 4.2.6.8 and 6.1.1.4'

loop_
_geom_angle_atom_site_label_1
_geom_angle_atom_site_label_2
_geom_angle_atom_site_label_3
_geom_angle
C2 N7 C10 122.5(3)
C2 N7 H7N 114(2)
C10 N7 H7N 123(2)
C3 N8 C9 128.9(3)
C3 N8 H8N 113(2)
C9 N8 H8N 118(2)
O5 C1 C2 135.0(3)
O5 C1 C4 136.3(3)
C2 C1 C4 88.7(2)
N7 C2 C3 133.4(3)
N7 C2 C1 135.0(3)
C3 C2 C1 91.5(3)
N8 C3 C2 128.8(3)
N8 C3 C4 139.0(3)
C2 C3 C4 92.2(3)
O6 C4 C3 137.5(3)
O6 C4 C1 134.9(3)
C3 C4 C1 87.6(2)
N8 C9 C16 122.8(3)
N8 C9 C12 117.1(3)
C16 C9 C12 120.1(3)
N7 C10 C11 112.1(2)
N7 C10 H10A 109.2
C11 C10 H10A 109.2
N7 C10 H10B 109.2
C11 C10 H10B 109.2
H10A C10 H10B 107.9
C21 C11 C17 121.1(3)
C21 C11 C10 119.1(3)
C17 C11 C10 119.8(3)
C13 C12 C9 119.7(3)
C13 C12 H12 120.2
C9 C12 H12 120.2
C12 C13 C14 120.9(3)
C12 C13 C31 119.4(3)
C14 C13 C31 119.6(3)
C15 C14 C13 118.6(3)
C15 C14 H14 120.7
C13 C14 H14 120.7
C16 C15 C14 122.0(3)
C16 C15 C30 119.0(3)
C14 C15 C30 119.0(3)
C15 C16 C9 118.7(3)
C15 C16 H16 120.6
C9 C16 H16 120.6
C11 C17 C22 124.1(3)
C11 C17 C18 118.6(3)
C22 C17 C18 117.3(3)
C19 C18 C25 121.8(3)
C19 C18 C17 119.5(3)
C25 C18 C17 118.7(3)
C20 C19 C18 122.1(3)
C20 C19 H19 118.9
C18 C19 H19 118.9
C19 C20 C26 121.9(3)
C19 C20 C21 119.2(3)
C26 C20 C21 118.9(3)
C11 C21 C29 123.1(3)
C11 C21 C20 119.4(3)
C29 C21 C20 117.5(3)
C23 C22 C17 121.7(3)
C23 C22 H22 119.1
C17 C22 H22 119.1
C22 C23 C24 120.6(4)
C22 C23 H23 119.7
C24 C23 H23 119.7
C25 C24 C23 119.9(4)
C25 C24 H24 120.1
C23 C24 H24 120.1
C24 C25 C18 121.7(4)
C24 C25 H25 119.1
C18 C25 H25 119.1
C27 C26 C20 121.7(3)
C27 C26 H26 119.1
C20 C26 H26 119.1
C26 C27 C28 120.0(4)
C26 C27 H27 120.0
C28 C27 H27 120.0
C29 C28 C27 120.1(4)
C29 C28 H28 120.0
C27 C28 H28 120.0
C28 C29 C21 121.9(3)
C28 C29 H29 119.1
C21 C29 H29 119.1
F32 C30 F34 107.4(3)
F32 C30 F33 106.6(3)
F34 C30 F33 104.9(3)
F32 C30 C15 113.1(3)
F34 C30 C15 111.6(3)
F33 C30 C15 112.7(3)
F37 C31 F35 107.3(4)
F37 C31 F36 106.0(4)
F35 C31 F36 104.5(4)
F37 C31 C13 113.6(4)
F35 C31 C13 113.8(3)
F36 C31 C13 110.9(3)
C40 N39 C41 110.6(2)
C40 N39 C43 112.2(2)
C41 N39 C43 105.5(2)
C40 N39 C42 105.9(2)
C41 N39 C42 111.9(2)
C43 N39 C42 110.9(2)
N39 C40 C44 115.9(2)
N39 C40 H40A 108.3
C44 C40 H40A 108.3
N39 C40 H40B 108.3
C44 C40 H40B 108.3
H40A C40 H40B 107.4
C47 C41 N39 115.7(2)
C47 C41 H41A 108.3
N39 C41 H41A 108.3
C47 C41 H41B 108.3
N39 C41 H41B 108.3
H41A C41 H41B 107.4
C50 C42 N39 116.8(2)
C50 C42 H42A 108.1
N39 C42 H42A 108.1
C50 C42 H42B 108.1
N39 C42 H42B 108.1
H42A C42 H42B 107.3
C53 C43 N39 116.1(2)
C53 C43 H43A 108.3
N39 C43 H43A 108.3
C53 C43 H43B 108.3
N39 C43 H43B 108.3
H43A C43 H43B 107.4
C45 C44 C40 110.4(3)
C45 C44 H44A 109.6
C40 C44 H44A 109.6
C45 C44 H44B 109.6
C40 C44 H44B 109.6
H44A C44 H44B 108.1
C46 C45 C44 116.0(4)
C46 C45 H45A 108.3
C44 C45 H45A 108.3
C46 C45 H45B 108.3
C44 C45 H45B 108.3
H45A C45 H45B 107.4
C45 C46 H46A 109.5
C45 C46 H46B 109.5
H46A C46 H46B 109.5
C45 C46 H46C 109.5
H46A C46 H46C 109.5
H46B C46 H46C 109.5
C41 C47 C48 111.5(3)
C41 C47 H47A 109.3
C48 C47 H47A 109.3
C41 C47 H47B 109.3
C48 C47 H47B 109.3
H47A C47 H47B 108.0
C47 C48 C49 111.5(3)
C47 C48 H48A 109.3
C49 C48 H48A 109.3
C47 C48 H48B 109.3
C49 C48 H48B 109.3
H48A C48 H48B 108.0
C48 C49 H49A 109.5
C48 C49 H49B 109.5
H49A C49 H49B 109.5
C48 C49 H49C 109.5
H49A C49 H49C 109.5
H49B C49 H49C 109.5
C42 C50 C51 110.1(3)
C42 C50 H50A 109.6
C51 C50 H50A 109.6
C42 C50 H50B 109.6
C51 C50 H50B 109.6
H50A C50 H50B 108.2
C52 C51 C50 113.0(3)
C52 C51 H51A 109.0
C50 C51 H51A 109.0
C52 C51 H51B 109.0
C50 C51 H51B 109.0
H51A C51 H51B 107.8
C51 C52 H52A 109.5
C51 C52 H52B 109.5
H52A C52 H52B 109.5
C51 C52 H52C 109.5
H52A C52 H52C 109.5
H52B C52 H52C 109.5
C43 C53 C54 109.9(3)
C43 C53 H53A 109.7
C54 C53 H53A 109.7
C43 C53 H53B 109.7
C54 C53 H53B 109.7
H53A C53 H53B 108.2
C55 C54 C53 113.7(3)
C55 C54 H54A 108.8
C53 C54 H54A 108.8
C55 C54 H54B 108.8
C53 C54 H54B 108.8
H54A C54 H54B 107.7
C54 C55 H55A 109.5
C54 C55 H55B 109.5
H55A C55 H55B 109.5
C54 C55 H55C 109.5
H55A C55 H55C 109.5
H55B C55 H55C 109.5

loop_
_geom_bond_atom_site_label_1
_geom_bond_atom_site_label_2
_geom_bond_distance
F32 C30 1.310(4)
F33 C30 1.338(4)
F34 C30 1.332(4)
F35 C31 1.310(4)
F36 C31 1.344(5)
F37 C31 1.294(4)
O5 C1 1.216(4)
O6 C4 1.222(4)
N7 C2 1.325(4)
N7 C10 1.473(4)
N7 H7N 0.89(3)
N8 C3 1.351(4)
N8 C9 1.386(4)
N8 H8N 0.84(3)
C1 C2 1.472(4)
C1 C4 1.498(5)
C2 C3 1.401(4)
C3 C4 1.478(4)
C9 C16 1.399(4)
C9 C12 1.401(4)
C10 C11 1.521(4)
C10 H10A 0.9900
C10 H10B 0.9900
C11 C21 1.410(5)
C11 C17 1.412(5)
C12 C13 1.387(4)
C12 H12 0.9500
C13 C14 1.391(5)
C13 C31 1.494(5)
C14 C15 1.387(5)
C14 H14 0.9500
C15 C16 1.386(4)
C15 C30 1.499(5)
C16 H16 0.9500
C17 C22 1.420(5)
C17 C18 1.437(4)
C18 C19 1.398(5)
C18 C25 1.422(5)
C19 C20 1.383(5)
C19 H19 0.9500
C20 C26 1.421(5)
C20 C21 1.433(4)
C21 C29 1.427(5)
C22 C23 1.355(5)
C22 H22 0.9500
C23 C24 1.411(5)
C23 H23 0.9500
C24 C25 1.345(6)
C24 H24 0.9500
C25 H25 0.9500
C26 C27 1.351(5)
C26 H26 0.9500
C27 C28 1.421(5)
C27 H27 0.9500
C28 C29 1.360(5)
C28 H28 0.9500
C29 H29 0.9500
N39 C40 1.511(4)
N39 C41 1.513(4)
N39 C43 1.530(4)
N39 C42 1.530(4)
C40 C44 1.520(4)
C40 H40A 0.9900
C40 H40B 0.9900
C41 C47 1.508(4)
C41 H41A 0.9900
C41 H41B 0.9900
C42 C50 1.511(4)
C42 H42A 0.9900
C42 H42B 0.9900
C43 C53 1.509(4)
C43 H43A 0.9900
C43 H43B 0.9900
C44 C45 1.510(5)
C44 H44A 0.9900
C44 H44B 0.9900
C45 C46 1.452(6)
C45 H45A 0.9900
C45 H45B 0.9900
C46 H46A 0.9800
C46 H46B 0.9800
C46 H46C 0.9800
C47 C48 1.516(4)
C47 H47A 0.9900
C47 H47B 0.9900
C48 C49 1.517(5)
C48 H48A 0.9900
C48 H48B 0.9900
C49 H49A 0.9800
C49 H49B 0.9800
C49 H49C 0.9800
C50 C51 1.524(4)
C50 H50A 0.9900
C50 H50B 0.9900
C51 C52 1.511(5)
C51 H51A 0.9900
C51 H51B 0.9900
C52 H52A 0.9800
C52 H52B 0.9800
C52 H52C 0.9800
C53 C54 1.537(4)
C53 H53A 0.9900
C53 H53B 0.9900
C54 C55 1.521(5)
C54 H54A 0.9900
C54 H54B 0.9900
C55 H55A 0.9800
C55 H55B 0.9800
C55 H55C 0.9800

loop_
_geom_hbond_atom_site_label_D
_geom_hbond_atom_site_label_H
_geom_hbond_atom_site_label_A
_geom_hbond_distance_DH
_geom_hbond_distance_HA
_geom_hbond_distance_DA
_geom_hbond_angle_DHA
N7 H7N Cl38 0.89(3) 2.37(3) 3.236(3) 166(3)
N8 H8N Cl38 0.84(3) 2.25(3) 3.088(3) 173(3)

loop_
_geom_torsion_atom_site_label_1
_geom_torsion_atom_site_label_2
_geom_torsion_atom_site_label_3
_geom_torsion_atom_site_label_4
_geom_torsion
C10 N7 C2 C3 -177.2(3)
C10 N7 C2 C1 5.0(5)
O5 C1 C2 N7 -1.1(6)
C4 C1 C2 N7 179.6(3)
O5 C1 C2 C3 -179.5(4)
C4 C1 C2 C3 1.2(2)
C9 N8 C3 C2 -176.6(3)
C9 N8 C3 C4 4.6(6)
N7 C2 C3 N8 1.1(6)
C1 C2 C3 N8 179.6(3)
N7 C2 C3 C4 -179.7(3)
C1 C2 C3 C4 -1.2(2)
N8 C3 C4 O6 -0.8(7)
C2 C3 C4 O6 -179.9(4)
N8 C3 C4 C1 -179.8(4)
C2 C3 C4 C1 1.2(2)
O5 C1 C4 O6 0.6(7)
C2 C1 C4 O6 179.9(4)
O5 C1 C4 C3 179.5(4)
C2 C1 C4 C3 -1.1(2)
C3 N8 C9 C16 15.2(5)
C3 N8 C9 C12 -166.2(3)
C2 N7 C10 C11 -123.0(3)
N7 C10 C11 C21 -81.5(4)
N7 C10 C11 C17 96.8(3)
N8 C9 C12 C13 -178.6(3)
C16 C9 C12 C13 0.0(5)
C9 C12 C13 C14 0.3(5)
C9 C12 C13 C31 -176.5(3)
C12 C13 C14 C15 -0.2(5)
C31 C13 C14 C15 176.7(3)
C13 C14 C15 C16 -0.4(5)
C13 C14 C15 C30 -179.0(3)
C14 C15 C16 C9 0.7(5)
C30 C15 C16 C9 179.3(3)
N8 C9 C16 C15 178.0(3)
C12 C9 C16 C15 -0.5(5)
C21 C11 C17 C22 176.4(3)
C10 C11 C17 C22 -1.9(5)
C21 C11 C17 C18 -2.4(5)
C10 C11 C17 C18 179.3(3)
C11 C17 C18 C19 0.3(5)
C22 C17 C18 C19 -178.6(3)
C11 C17 C18 C25 179.9(3)
C22 C17 C18 C25 1.1(5)
C25 C18 C19 C20 -177.7(3)
C17 C18 C19 C20 2.0(5)
C18 C19 C20 C26 178.0(3)
C18 C19 C20 C21 -2.1(5)
C17 C11 C21 C29 -176.1(3)
C10 C11 C21 C29 2.2(5)
C17 C11 C21 C20 2.3(5)
C10 C11 C21 C20 -179.4(3)
C19 C20 C21 C11 -0.1(5)
C26 C20 C21 C11 179.9(3)
C19 C20 C21 C29 178.4(3)
C26 C20 C21 C29 -1.7(4)
C11 C17 C22 C23 -178.0(3)
C18 C17 C22 C23 0.8(5)
C17 C22 C23 C24 -1.5(6)
C22 C23 C24 C25 0.2(6)
C23 C24 C25 C18 1.8(6)
C19 C18 C25 C24 177.2(3)
C17 C18 C25 C24 -2.4(5)
C19 C20 C26 C27 -178.6(3)
C21 C20 C26 C27 1.4(5)
C20 C26 C27 C28 -0.4(5)
C26 C27 C28 C29 -0.3(5)
C27 C28 C29 C21 0.0(5)
C11 C21 C29 C28 179.4(3)
C20 C21 C29 C28 1.0(5)
C16 C15 C30 F32 25.7(5)
C14 C15 C30 F32 -155.7(3)
C16 C15 C30 F34 -95.5(4)
C14 C15 C30 F34 83.1(4)
C16 C15 C30 F33 146.7(3)
C14 C15 C30 F33 -34.6(5)
C12 C13 C31 F37 -145.9(4)
C14 C13 C31 F37 37.2(5)
C12 C13 C31 F35 -22.7(5)
C14 C13 C31 F35 160.4(3)
C12 C13 C31 F36 94.8(4)
C14 C13 C31 F36 -82.2(5)
C41 N39 C40 C44 59.1(3)
C43 N39 C40 C44 -58.4(3)
C42 N39 C40 C44 -179.5(3)
C40 N39 C41 C47 59.4(3)
C43 N39 C41 C47 -179.1(3)
C42 N39 C41 C47 -58.4(3)
C40 N39 C42 C50 -175.6(3)
C41 N39 C42 C50 -55.1(3)
C43 N39 C42 C50 62.4(3)
C40 N39 C43 C53 -49.2(3)
C41 N39 C43 C53 -169.6(3)
C42 N39 C43 C53 69.0(3)
N39 C40 C44 C45 171.4(3)
C40 C44 C45 C46 64.0(5)
N39 C41 C47 C48 175.5(3)
C41 C47 C48 C49 -175.9(3)
N39 C42 C50 C51 177.0(3)
C42 C50 C51 C52 172.2(3)
N39 C43 C53 C54 -179.2(2)
C43 C53 C54 C55 65.8(4)
